data_7046236
loop_
_publ_author_name
'Nakanishi, Yusuke'
'Ishida, Yutaka'
'Kawaguchi, Hiroyuki'

_publ_section_title
;
 An anionic \h<sup>2</sup>-naphthalene complex of titanium supported by a
 tripodal [O<sub>3</sub>C] ligand and its reactions with dinitrogen,
 anthracene and THF.
;
_journal_issue 20
_journal_name_full 'Dalton transactions (Cambridge, England : 2003)'
_journal_page_first 6903
_journal_page_last 6907
_journal_paper_doi 10.1039/c8dt01161c
_journal_volume 47
_journal_year 2018
_chemical_formula_moiety '(C55 H88 Na2 O8 Ti), 0.5(C5 H12)'
_chemical_formula_sum 'C57.5 H94 Na2 O8 Ti'
_chemical_formula_weight 1007.22
_space_group_crystal_system monoclinic
_space_group_IT_number 15
_space_group_name_Hall '-C 2yc'
_space_group_name_H-M_alt 'C 1 2/c 1'
_symmetry_space_group_name_Hall '-C 2yc'
_symmetry_space_group_name_H-M 'C 1 2/c 1'
_atom_sites_solution_hydrogens geom
_audit_creation_date 2018-03-13
_audit_creation_method
;
Olex2 1.2
(compiled 2017.08.10 svn.r3458 for OlexSys, GUI svn.r5381)
;
_audit_update_record
;
2018-03-14 deposited with the CCDC.
2018-04-23 downloaded from the CCDC.
;
_cell_angle_alpha 90
_cell_angle_beta 95.135(2)
_cell_angle_gamma 90
_cell_formula_units_Z 8
_cell_length_a 42.5729(10)
_cell_length_b 15.9089(4)
_cell_length_c 17.7244(5)
_cell_measurement_reflns_used 20945
_cell_measurement_temperature 123(2)
_cell_measurement_theta_max 31.2000
_cell_measurement_theta_min 1.8130
_cell_volume 11956.3(5)
_computing_cell_refinement 'CrysAlisPro 1.171.38.43 (Rigaku OD, 2015)'
_computing_data_collection 'CrysAlisPro 1.171.38.43 (Rigaku OD, 2015)'
_computing_data_reduction 'CrysAlisPro 1.171.38.43 (Rigaku OD, 2015)'
_computing_molecular_graphics 'Olex2 (Dolomanov et al., 2009)'
_computing_publication_material 'Olex2 (Dolomanov et al., 2009)'
_computing_structure_refinement 'ShelXL (Sheldrick, 2015)'
_diffrn_ambient_temperature 123(2)
_diffrn_detector 'CCD plate'
_diffrn_detector_area_resol_mean 28.5714
_diffrn_measured_fraction_theta_full 0.992
_diffrn_measured_fraction_theta_max 0.990
_diffrn_measurement_details
;
List of Runs (angles in degrees, time in seconds):

  # Type    Start    End  Width  t~exp~   \w     \q     \k     \f   Frames
#--------------------------------------------------------------------------
  1  \w   -110.00  70.00   0.50   16.00    --  -20.00  45.00   0.00  360
  2  \w   -110.00  70.00   0.50   16.00    --  -20.00  45.00  90.00  360
;
_diffrn_measurement_device 'abstract diffractometer'
_diffrn_measurement_device_type 'dtrek-CrysAlisPro-abstract goniometer imported rigaku-d*trek images'
_diffrn_measurement_method '\w scans'
_diffrn_measurement_specimen_support 'MiTeGen MicroLoops'
_diffrn_orient_matrix_type 'CrysAlisPro convention (1999,Acta A55,543-557)'
_diffrn_orient_matrix_UB_11 0.0137325000
_diffrn_orient_matrix_UB_12 0.0225565000
_diffrn_orient_matrix_UB_13 -0.0076827000
_diffrn_orient_matrix_UB_21 -0.0027535000
_diffrn_orient_matrix_UB_22 0.0292072000
_diffrn_orient_matrix_UB_23 0.0289196000
_diffrn_orient_matrix_UB_31 0.0091399000
_diffrn_orient_matrix_UB_32 -0.0250490000
_diffrn_orient_matrix_UB_33 0.0268031000
_diffrn_radiation_detector CCD
_diffrn_radiation_monochromator graphite
_diffrn_radiation_probe x-ray
_diffrn_radiation_type MoK\a
_diffrn_radiation_wavelength 0.71073
_diffrn_reflns_av_R_equivalents 0.0502
_diffrn_reflns_av_unetI/netI 0.0606
_diffrn_reflns_Laue_measured_fraction_full 0.992
_diffrn_reflns_Laue_measured_fraction_max 0.990
_diffrn_reflns_limit_h_max 55
_diffrn_reflns_limit_h_min -55
_diffrn_reflns_limit_k_max 20
_diffrn_reflns_limit_k_min -16
_diffrn_reflns_limit_l_max 23
_diffrn_reflns_limit_l_min -18
_diffrn_reflns_number 47288
_diffrn_reflns_point_group_measured_fraction_full 0.992
_diffrn_reflns_point_group_measured_fraction_max 0.990
_diffrn_reflns_theta_full 25.242
_diffrn_reflns_theta_max 27.559
_diffrn_reflns_theta_min 2.561
_diffrn_source 'fine-focus sealed X-ray tube'
_diffrn_source_current 24.0
_diffrn_source_power 1.2
_diffrn_source_type 'Enhance (Mo) X-ray Source'
_diffrn_source_voltage 50.0
_exptl_absorpt_coefficient_mu 0.206
_exptl_absorpt_correction_T_max 1.00000
_exptl_absorpt_correction_T_min 0.82168
_exptl_absorpt_correction_type multi-scan
_exptl_absorpt_process_details
;
CrysAlisPro 1.171.38.43 (Rigaku Oxford Diffraction, 2015)
Empirical absorption correction using spherical harmonics,
 implemented in SCALE3 ABSPACK scaling algorithm.
;
_exptl_crystal_colour 'reddish brown'
_exptl_crystal_colour_modifier reddish
_exptl_crystal_colour_primary brown
_exptl_crystal_density_diffrn 1.119
_exptl_crystal_description plate
_exptl_crystal_F_000 4376
_exptl_crystal_size_max 0.17
_exptl_crystal_size_mid 0.15
_exptl_crystal_size_min 0.02
_platon_squeeze_details
;
TITL O3CTi_Na2CC 2/cn2      R = 0.07
CELL   42.5729   15.9089   17.7244     90.00     95.14     90.00
SPGR C2/c
# Solvent Accessible Volume =      1023
# Electrons Found in S.A.V. =       174
# Note: Atoms in Void as Cxxx and Qxxx all others
C101 0.548 0.133 0.282 !       2.82 eA-3
C102 0.485 0.158 0.262 !       2.56 eA-3
C103 0.568 0.178 0.233 !       2.09 eA-3
C104 0.500 0.141 0.254 !       1.92 eA-3
C105 0.500 0.094 0.257 !       1.87 eA-3
Q106 0.411 0.266 0.483 !       0.62 eA-3
;
_refine_diff_density_max 0.351
_refine_diff_density_min -0.318
_refine_diff_density_rms 0.051
_refine_ls_extinction_method none
_refine_ls_goodness_of_fit_ref 1.014
_refine_ls_hydrogen_treatment constr
_refine_ls_matrix_type full
_refine_ls_number_parameters 737
_refine_ls_number_reflns 13671
_refine_ls_number_restraints 468
_refine_ls_restrained_S_all 1.021
_refine_ls_R_factor_all 0.0852
_refine_ls_R_factor_gt 0.0506
_refine_ls_shift/su_max 0.001
_refine_ls_shift/su_mean 0.000
_refine_ls_structure_factor_coef Fsqd
_refine_ls_weighting_details 'w=1/[\s^2^(Fo^2^)+(0.0534P)^2^+9.2107P] where P=(Fo^2^+2Fc^2^)/3'
_refine_ls_weighting_scheme calc
_refine_ls_wR_factor_gt 0.1093
_refine_ls_wR_factor_ref 0.1232
_reflns_Friedel_coverage 0.000
_reflns_number_gt 9589
_reflns_number_total 13671
_reflns_threshold_expression 'I > 2\s(I)'
_cod_data_source_file c8dt01161c2.cif
_cod_data_source_block o3cti_na2c10h8_n2_sq
_cod_depositor_comments 'Adding full bibliography for 7046232--7046237.cif.'
_cod_original_formula_sum 'C57.50 H94 Na2 O8 Ti'
_cod_database_code 7046236
_shelx_shelxl_version_number 2014/7
_shelx_space_group_comment
;
The symmetry employed for this shelxl refinement is uniquely defined
by the following loop, which should always be used as a source of
symmetry information in preference to the above space-group names.
They are only intended as comments.
;
_shelx_estimated_absorpt_t_max 0.996
_shelx_estimated_absorpt_t_min 0.966
_reflns_odcompleteness_completeness 99.28
_reflns_odcompleteness_iscentric 1
_reflns_odcompleteness_theta 27.50
_platon_squeeze_void_probe_radius 1.20
_olex2_submission_special_instructions 'No special instructions were received'
_oxdiff_exptl_absorpt_empirical_details
;
Empirical correction (ABSPACK) includes:
- Absorption correction using spherical harmonics
- Frame scaling
- Detector area scaling
;
_oxdiff_exptl_absorpt_empirical_full_max 1.231
_oxdiff_exptl_absorpt_empirical_full_min 0.823

loop_
_space_group_symop_operation_xyz
'x, y, z'
'-x, y, -z+1/2'
'x+1/2, y+1/2, z'
'-x+1/2, y+1/2, -z+1/2'
'-x, -y, -z'
'x, -y, z-1/2'
'-x+1/2, -y+1/2, -z'
'x+1/2, -y+1/2, z-1/2'

loop_
_atom_site_label
_atom_site_type_symbol
_atom_site_fract_x
_atom_site_fract_y
_atom_site_fract_z
_atom_site_U_iso_or_equiv
_atom_site_adp_type
_atom_site_occupancy
_atom_site_site_symmetry_order
_atom_site_calc_flag
_atom_site_refinement_flags_posn
_atom_site_refinement_flags_adp
_atom_site_refinement_flags_occupancy
_atom_site_disorder_assembly
_atom_site_disorder_group
Ti1 Ti 0.31860(2) 0.67289(2) 0.33421(2) 0.01628(8) Uani 1 1 d . . . . .
O1 O 0.32713(3) 0.57450(8) 0.27274(7) 0.0206(3) Uani 1 1 d . . . . .
O2 O 0.31224(3) 0.75282(8) 0.24284(7) 0.0193(3) Uani 1 1 d . . . . .
O3 O 0.33225(3) 0.76530(8) 0.40650(7) 0.0193(3) Uani 1 1 d . . . . .
C1 C 0.36789(4) 0.69651(11) 0.30701(10) 0.0172(4) Uani 1 1 d . . . . .
C2 C 0.35634(4) 0.54497(11) 0.29378(10) 0.0194(4) Uani 1 1 d . . . . .
C3 C 0.36365(5) 0.45859(12) 0.30106(11) 0.0239(4) Uani 1 1 d . . . . .
C4 C 0.39509(5) 0.43759(13) 0.32380(11) 0.0272(4) Uani 1 1 d . . . . .
H4 H 0.4004 0.3797 0.3282 0.033 Uiso 1 1 calc R . . . .
C5 C 0.41906(5) 0.49652(13) 0.34042(11) 0.0256(4) Uani 1 1 d . . . . .
C6 C 0.41057(4) 0.58126(12) 0.33519(10) 0.0229(4) Uani 1 1 d . . . . .
H6 H 0.4262 0.6228 0.3477 0.027 Uiso 1 1 calc R . . . .
C7 C 0.37988(4) 0.60690(11) 0.31222(10) 0.0186(4) Uani 1 1 d . . . . .
C8 C 0.33808(5) 0.39057(12) 0.28604(12) 0.0284(5) Uani 1 1 d D . . . .
C9 C 0.31257(6) 0.40174(14) 0.34164(14) 0.0403(6) Uani 1 1 d D . . . .
H9A H 0.3218 0.3919 0.3935 0.060 Uiso 1 1 calc GR . . . .
H9B H 0.2955 0.3614 0.3293 0.060 Uiso 1 1 calc GR . . . .
H9C H 0.3041 0.4590 0.3375 0.060 Uiso 1 1 calc GR . . . .
C10 C 0.35117(6) 0.30103(13) 0.29632(15) 0.0446(6) Uani 1 1 d D . . . .
H10A H 0.3677 0.2922 0.2621 0.067 Uiso 1 1 calc GR . . . .
H10B H 0.3341 0.2604 0.2846 0.067 Uiso 1 1 calc GR . . . .
H10C H 0.3600 0.2933 0.3488 0.067 Uiso 1 1 calc GR . . . .
C11 C 0.32299(5) 0.39813(14) 0.20423(12) 0.0341(5) Uani 1 1 d D . . . .
H11A H 0.3145 0.4550 0.1958 0.051 Uiso 1 1 calc GR . . . .
H11B H 0.3059 0.3570 0.1958 0.051 Uiso 1 1 calc GR . . . .
H11C H 0.3390 0.3872 0.1689 0.051 Uiso 1 1 calc GR . . . .
C12 C 0.4526(6) 0.4662(10) 0.3614(9) 0.043(2) Uani 0.290(5) 1 d D U P A 1
C13 C 0.4608(2) 0.4825(8) 0.4452(5) 0.0483(19) Uani 0.290(5) 1 d D U P A 1
H13A H 0.4594 0.5429 0.4553 0.072 Uiso 0.290(5) 1 calc GR . P A 1
H13B H 0.4822 0.4627 0.4601 0.072 Uiso 0.290(5) 1 calc GR . P A 1
H13C H 0.4459 0.4524 0.4745 0.072 Uiso 0.290(5) 1 calc GR . P A 1
C14 C 0.4583(2) 0.3732(7) 0.3439(7) 0.053(2) Uani 0.290(5) 1 d D U P A 1
H14A H 0.4475 0.3379 0.3787 0.079 Uiso 0.290(5) 1 calc GR . P A 1
H14B H 0.4810 0.3613 0.3501 0.079 Uiso 0.290(5) 1 calc GR . P A 1
H14C H 0.4500 0.3609 0.2916 0.079 Uiso 0.290(5) 1 calc GR . P A 1
C15 C 0.4743(2) 0.5183(7) 0.3152(6) 0.0524(19) Uani 0.290(5) 1 d D U P A 1
H15A H 0.4688 0.5081 0.2610 0.079 Uiso 0.290(5) 1 calc GR . P A 1
H15B H 0.4963 0.5019 0.3287 0.079 Uiso 0.290(5) 1 calc GR . P A 1
H15C H 0.4717 0.5781 0.3261 0.079 Uiso 0.290(5) 1 calc GR . P A 1
C112 C 0.4534(2) 0.4697(4) 0.3651(3) 0.0313(9) Uani 0.710(5) 1 d D U P A 2
C113 C 0.45474(10) 0.4282(4) 0.4431(2) 0.0577(12) Uani 0.710(5) 1 d D U P A 2
H11D H 0.4473 0.4680 0.4798 0.087 Uiso 0.710(5) 1 calc GR . P A 2
H11E H 0.4765 0.4119 0.4590 0.087 Uiso 0.710(5) 1 calc GR . P A 2
H11F H 0.4412 0.3782 0.4404 0.087 Uiso 0.710(5) 1 calc GR . P A 2
C114 C 0.46478(9) 0.4077(3) 0.3076(3) 0.0556(11) Uani 0.710(5) 1 d D U P A 2
H11G H 0.4510 0.3583 0.3042 0.083 Uiso 0.710(5) 1 calc GR . P A 2
H11H H 0.4864 0.3902 0.3239 0.083 Uiso 0.710(5) 1 calc GR . P A 2
H11I H 0.4643 0.4348 0.2579 0.083 Uiso 0.710(5) 1 calc GR . P A 2
C115 C 0.47675(8) 0.5436(2) 0.3705(3) 0.0529(11) Uani 0.710(5) 1 d D U P A 2
H11J H 0.4755 0.5735 0.3220 0.079 Uiso 0.710(5) 1 calc GR . P A 2
H11K H 0.4982 0.5222 0.3824 0.079 Uiso 0.710(5) 1 calc GR . P A 2
H11L H 0.4714 0.5821 0.4106 0.079 Uiso 0.710(5) 1 calc GR . P A 2
C16 C 0.33622(4) 0.76075(11) 0.19805(10) 0.0198(4) Uani 1 1 d . . . . .
C17 C 0.33204(5) 0.79657(12) 0.12507(11) 0.0231(4) Uani 1 1 d . . . . .
C18 C 0.35913(5) 0.80656(12) 0.08630(11) 0.0287(5) Uani 1 1 d . . . . .
H18 H 0.3569 0.8330 0.0381 0.034 Uiso 1 1 calc R . . . .
C19 C 0.38908(5) 0.77983(13) 0.11451(11) 0.0278(5) Uani 1 1 d . . . . .
C20 C 0.39172(5) 0.74072(12) 0.18482(11) 0.0242(4) Uani 1 1 d . . . . .
H20 H 0.4116 0.7195 0.2045 0.029 Uiso 1 1 calc R . . . .
C21 C 0.36596(4) 0.73186(11) 0.22726(10) 0.0188(4) Uani 1 1 d . . . . .
C22 C 0.29914(5) 0.82164(13) 0.08988(11) 0.0280(4) Uani 1 1 d . . . . .
C23 C 0.28529(5) 0.89271(14) 0.13551(13) 0.0370(5) Uani 1 1 d . . . . .
H23A H 0.2806 0.8712 0.1851 0.056 Uiso 1 1 calc GR . . . .
H23B H 0.2659 0.9136 0.1080 0.056 Uiso 1 1 calc GR . . . .
H23C H 0.3006 0.9386 0.1426 0.056 Uiso 1 1 calc GR . . . .
C24 C 0.27687(5) 0.74491(14) 0.08910(13) 0.0349(5) Uani 1 1 d . . . . .
H24A H 0.2840 0.7019 0.0549 0.052 Uiso 1 1 calc GR . . . .
H24B H 0.2554 0.7624 0.0715 0.052 Uiso 1 1 calc GR . . . .
H24C H 0.2771 0.7217 0.1404 0.052 Uiso 1 1 calc GR . . . .
C25 C 0.29972(6) 0.85197(15) 0.00779(12) 0.0397(6) Uani 1 1 d . . . . .
H25A H 0.3132 0.9017 0.0066 0.059 Uiso 1 1 calc GR . . . .
H25B H 0.2783 0.8663 -0.0128 0.059 Uiso 1 1 calc GR . . . .
H25C H 0.3080 0.8072 -0.0228 0.059 Uiso 1 1 calc GR . . . .
C26 C 0.4200(3) 0.7928(7) 0.0726(7) 0.0356(16) Uani 0.488(13) 1 d D U P B 1
C27 C 0.44739(18) 0.7328(5) 0.0993(5) 0.0257(13) Uani 0.488(13) 1 d D U P B 1
H27A H 0.4543 0.7441 0.1526 0.039 Uiso 0.488(13) 1 calc GR . P B 1
H27B H 0.4651 0.7419 0.0684 0.039 Uiso 0.488(13) 1 calc GR . P B 1
H27C H 0.4402 0.6745 0.0938 0.039 Uiso 0.488(13) 1 calc GR . P B 1
C28 C 0.4317(3) 0.8818(7) 0.0903(7) 0.045(2) Uani 0.488(13) 1 d D U P B 1
H28A H 0.4157 0.9224 0.0705 0.067 Uiso 0.488(13) 1 calc GR . P B 1
H28B H 0.4513 0.8916 0.0666 0.067 Uiso 0.488(13) 1 calc GR . P B 1
H28C H 0.4356 0.8888 0.1453 0.067 Uiso 0.488(13) 1 calc GR . P B 1
C29 C 0.41228(18) 0.7820(9) -0.0125(4) 0.0597(19) Uani 0.488(13) 1 d D U P B 1
H29A H 0.4053 0.7243 -0.0232 0.090 Uiso 0.488(13) 1 calc GR . P B 1
H29B H 0.4311 0.7936 -0.0387 0.090 Uiso 0.488(13) 1 calc GR . P B 1
H29C H 0.3955 0.8213 -0.0303 0.090 Uiso 0.488(13) 1 calc GR . P B 1
C126 C 0.4167(3) 0.8045(7) 0.0721(7) 0.0356(15) Uani 0.512(13) 1 d D U P B 2
C127 C 0.4398(3) 0.7311(6) 0.0755(7) 0.054(2) Uani 0.512(13) 1 d D U P B 2
H12A H 0.4464 0.7175 0.1285 0.081 Uiso 0.512(13) 1 calc GR . P B 2
H12B H 0.4584 0.7466 0.0496 0.081 Uiso 0.512(13) 1 calc GR . P B 2
H12C H 0.4296 0.6820 0.0505 0.081 Uiso 0.512(13) 1 calc GR . P B 2
C128 C 0.4331(3) 0.8818(7) 0.1129(5) 0.0297(15) Uani 0.512(13) 1 d D U P B 2
H12D H 0.4181 0.9285 0.1128 0.045 Uiso 0.512(13) 1 calc GR . P B 2
H12E H 0.4513 0.8987 0.0863 0.045 Uiso 0.512(13) 1 calc GR . P B 2
H12F H 0.4402 0.8666 0.1653 0.045 Uiso 0.512(13) 1 calc GR . P B 2
C129 C 0.40857(18) 0.8282(7) -0.0118(4) 0.0500(18) Uani 0.512(13) 1 d D U P B 2
H12G H 0.3960 0.7833 -0.0373 0.075 Uiso 0.512(13) 1 calc GR . P B 2
H12H H 0.4281 0.8357 -0.0365 0.075 Uiso 0.512(13) 1 calc GR . P B 2
H12I H 0.3965 0.8807 -0.0149 0.075 Uiso 0.512(13) 1 calc GR . P B 2
C30 C 0.36273(4) 0.78937(11) 0.41582(10) 0.0179(4) Uani 1 1 d . . . . .
C31 C 0.37422(4) 0.84604(11) 0.47385(10) 0.0196(4) Uani 1 1 d . . . . .
C32 C 0.40537(4) 0.87265(12) 0.47319(11) 0.0232(4) Uani 1 1 d . . . . .
H32 H 0.4134 0.9110 0.5113 0.028 Uiso 1 1 calc R . . . .
C33 C 0.42560(4) 0.84622(12) 0.41967(11) 0.0230(4) Uani 1 1 d . . . . .
C34 C 0.41384(4) 0.78764(12) 0.36656(11) 0.0217(4) Uani 1 1 d . . . . .
H34 H 0.4272 0.7673 0.3306 0.026 Uiso 1 1 calc R . . . .
C35 C 0.38300(4) 0.75753(11) 0.36419(10) 0.0175(4) Uani 1 1 d . . . . .
C36 C 0.35352(4) 0.87324(12) 0.53633(11) 0.0235(4) Uani 1 1 d . . . . .
C37 C 0.34843(5) 0.79656(14) 0.58634(12) 0.0351(5) Uani 1 1 d . . . . .
H37A H 0.3395 0.7504 0.5547 0.053 Uiso 1 1 calc GR . . . .
H37B H 0.3339 0.8114 0.6240 0.053 Uiso 1 1 calc GR . . . .
H37C H 0.3687 0.7790 0.6122 0.053 Uiso 1 1 calc GR . . . .
C38 C 0.32129(5) 0.90647(13) 0.50415(12) 0.0306(5) Uani 1 1 d . . . . .
H38A H 0.3243 0.9507 0.4670 0.046 Uiso 1 1 calc GR . . . .
H38B H 0.3100 0.9295 0.5454 0.046 Uiso 1 1 calc GR . . . .
H38C H 0.3090 0.8604 0.4795 0.046 Uiso 1 1 calc GR . . . .
C39 C 0.36873(5) 0.94320(15) 0.58654(13) 0.0382(6) Uani 1 1 d . . . . .
H39A H 0.3885 0.9227 0.6126 0.057 Uiso 1 1 calc GR . . . .
H39B H 0.3543 0.9598 0.6241 0.057 Uiso 1 1 calc GR . . . .
H39C H 0.3730 0.9918 0.5551 0.057 Uiso 1 1 calc GR . . . .
C40 C 0.4603(3) 0.8801(6) 0.4224(5) 0.0289(12) Uani 0.64(3) 1 d D U P C 1
C41 C 0.4602(2) 0.9762(5) 0.4306(7) 0.0447(16) Uani 0.64(3) 1 d D U P C 1
H41A H 0.4461 1.0007 0.3897 0.067 Uiso 0.64(3) 1 calc GR . P C 1
H41B H 0.4816 0.9979 0.4277 0.067 Uiso 0.64(3) 1 calc GR . P C 1
H41C H 0.4528 0.9914 0.4796 0.067 Uiso 0.64(3) 1 calc GR . P C 1
C42 C 0.4793(2) 0.8406(7) 0.4908(5) 0.0398(15) Uani 0.64(3) 1 d D U P C 1
H42A H 0.4696 0.8553 0.5371 0.060 Uiso 0.64(3) 1 calc GR . P C 1
H42B H 0.5010 0.8618 0.4940 0.060 Uiso 0.64(3) 1 calc GR . P C 1
H42C H 0.4795 0.7793 0.4850 0.060 Uiso 0.64(3) 1 calc GR . P C 1
C43 C 0.4758(3) 0.8599(7) 0.3493(5) 0.0384(16) Uani 0.64(3) 1 d D U P C 1
H43A H 0.4786 0.7990 0.3452 0.058 Uiso 0.64(3) 1 calc GR . P C 1
H43B H 0.4964 0.8877 0.3508 0.058 Uiso 0.64(3) 1 calc GR . P C 1
H43C H 0.4623 0.8803 0.3055 0.058 Uiso 0.64(3) 1 calc GR . P C 1
C140 C 0.4577(6) 0.8810(12) 0.4208(10) 0.0352(19) Uani 0.36(3) 1 d D U P C 2
C141 C 0.4561(4) 0.9770(10) 0.4051(11) 0.043(2) Uani 0.36(3) 1 d D U P C 2
H14D H 0.4457 0.9870 0.3544 0.065 Uiso 0.36(3) 1 calc GR . P C 2
H14E H 0.4775 1.0001 0.4082 0.065 Uiso 0.36(3) 1 calc GR . P C 2
H14F H 0.4441 1.0044 0.4429 0.065 Uiso 0.36(3) 1 calc GR . P C 2
C142 C 0.4768(5) 0.8656(12) 0.4971(9) 0.044(2) Uani 0.36(3) 1 d D U P C 2
H14G H 0.4662 0.8926 0.5376 0.066 Uiso 0.36(3) 1 calc GR . P C 2
H14H H 0.4980 0.8894 0.4958 0.066 Uiso 0.36(3) 1 calc GR . P C 2
H14I H 0.4784 0.8051 0.5067 0.066 Uiso 0.36(3) 1 calc GR . P C 2
C143 C 0.4759(5) 0.8399(11) 0.3590(10) 0.037(2) Uani 0.36(3) 1 d D U P C 2
H14J H 0.4770 0.7790 0.3671 0.056 Uiso 0.36(3) 1 calc GR . P C 2
H14K H 0.4973 0.8630 0.3616 0.056 Uiso 0.36(3) 1 calc GR . P C 2
H14L H 0.4650 0.8517 0.3091 0.056 Uiso 0.36(3) 1 calc GR . P C 2
O4 O 0.31665(3) 0.60074(8) 0.41938(7) 0.0228(3) Uani 1 1 d . . . . .
C44 C 0.29682(5) 0.60994(15) 0.47899(12) 0.0332(5) Uani 1 1 d . . . . .
H44A H 0.3031 0.6611 0.5084 0.040 Uiso 1 1 calc R . . . .
H44B H 0.2999 0.5611 0.5135 0.040 Uiso 1 1 calc R . . . .
C45 C 0.26250(5) 0.61632(15) 0.45100(13) 0.0371(5) Uani 1 1 d . . . . .
H45A H 0.2498 0.6130 0.4950 0.045 Uiso 1 1 calc R . . . .
H45B H 0.2568 0.5676 0.4178 0.045 Uiso 1 1 calc R . . . .
C46 C 0.25396(5) 0.69610(16) 0.40764(14) 0.0398(6) Uani 1 1 d . . . . .
H46A H 0.2601 0.7447 0.4406 0.048 Uiso 1 1 calc R . . . .
H46B H 0.2308 0.6980 0.3964 0.048 Uiso 1 1 calc R . . . .
C47 C 0.26923(4) 0.70585(13) 0.33359(11) 0.0261(4) Uani 1 1 d . . . . .
H47A H 0.2668 0.7652 0.3172 0.031 Uiso 1 1 calc R . . . .
H47B H 0.2572 0.6710 0.2947 0.031 Uiso 1 1 calc R . . . .
Na1 Na 0.36685(2) 0.55490(6) 0.45542(5) 0.0379(2) Uani 1 1 d . . . . .
C48 C 0.42848(6) 0.66386(17) 0.54326(15) 0.0506(7) Uani 1 1 d . . . . .
H48A H 0.4287 0.6851 0.4914 0.076 Uiso 1 1 calc GR . . . .
H48B H 0.4501 0.6509 0.5638 0.076 Uiso 1 1 calc GR . . . .
H48C H 0.4195 0.7066 0.5748 0.076 Uiso 1 1 calc GR . . . .
O5 O 0.40973(4) 0.58944(10) 0.54281(8) 0.0416(4) Uani 1 1 d . . . . .
C49 C 0.40667(6) 0.55892(17) 0.61680(13) 0.0456(6) Uani 1 1 d . . . . .
H49A H 0.3948 0.6000 0.6452 0.055 Uiso 1 1 calc R . . . .
H49B H 0.4278 0.5515 0.6441 0.055 Uiso 1 1 calc R . . . .
C50 C 0.38975(6) 0.47731(16) 0.61216(13) 0.0454(6) Uani 1 1 d . . . . .
H50A H 0.4029 0.4343 0.5897 0.054 Uiso 1 1 calc R . . . .
H50B H 0.3857 0.4584 0.6636 0.054 Uiso 1 1 calc R . . . .
O6 O 0.36083(4) 0.48652(10) 0.56695(9) 0.0396(4) Uani 1 1 d . . . . .
C51 C 0.34007(7) 0.41676(15) 0.57421(15) 0.0481(6) Uani 1 1 d . . . . .
H51A H 0.3203 0.4265 0.5428 0.072 Uiso 1 1 calc GR . . . .
H51B H 0.3357 0.4108 0.6273 0.072 Uiso 1 1 calc GR . . . .
H51C H 0.3500 0.3653 0.5575 0.072 Uiso 1 1 calc GR . . . .
Na2 Na 0.30958(2) 0.86755(5) 0.32071(5) 0.02977(19) Uani 1 1 d . . . . .
C52 C 0.25131(6) 1.00741(17) 0.33206(17) 0.0521(7) Uani 1 1 d . . . . .
H52A H 0.2423 1.0078 0.2792 0.078 Uiso 1 1 calc GR . . . .
H52B H 0.2462 1.0603 0.3565 0.078 Uiso 1 1 calc GR . . . .
H52C H 0.2425 0.9603 0.3588 0.078 Uiso 1 1 calc GR . . . .
O7 O 0.28451(3) 0.99843(9) 0.33432(9) 0.0349(4) Uani 1 1 d . . . . .
C53 C 0.29882(6) 1.06621(13) 0.29788(14) 0.0395(6) Uani 1 1 d . . . . .
H53A H 0.2927 1.1204 0.3198 0.047 Uiso 1 1 calc R . . . .
H53B H 0.2918 1.0663 0.2431 0.047 Uiso 1 1 calc R . . . .
C54 C 0.33381(6) 1.05557(13) 0.30911(14) 0.0388(5) Uani 1 1 d . . . . .
H54A H 0.3443 1.1016 0.2835 0.047 Uiso 1 1 calc R . . . .
H54B H 0.3410 1.0574 0.3638 0.047 Uiso 1 1 calc R . . . .
O8 O 0.34177(3) 0.97673(9) 0.27800(9) 0.0337(3) Uani 1 1 d . . . . .
C55 C 0.37490(5) 0.96361(15) 0.28023(14) 0.0411(6) Uani 1 1 d . . . . .
H55A H 0.3838 0.9605 0.3331 0.062 Uiso 1 1 calc GR . . . .
H55B H 0.3846 1.0104 0.2549 0.062 Uiso 1 1 calc GR . . . .
H55C H 0.3791 0.9109 0.2543 0.062 Uiso 1 1 calc GR . . . .

loop_
_atom_site_aniso_label
_atom_site_aniso_U_11
_atom_site_aniso_U_22
_atom_site_aniso_U_33
_atom_site_aniso_U_23
_atom_site_aniso_U_13
_atom_site_aniso_U_12
Ti1 0.01569(16) 0.01532(16) 0.01765(17) -0.00117(13) 0.00052(12) -0.00133(13)
O1 0.0196(7) 0.0197(7) 0.0223(7) -0.0038(5) 0.0015(5) -0.0010(5)
O2 0.0172(6) 0.0206(7) 0.0200(7) 0.0021(5) 0.0003(5) -0.0007(5)
O3 0.0155(6) 0.0213(6) 0.0213(7) -0.0047(5) 0.0022(5) -0.0023(5)
C1 0.0178(9) 0.0159(9) 0.0177(9) -0.0022(7) 0.0005(7) -0.0005(7)
C2 0.0214(9) 0.0207(9) 0.0163(9) -0.0019(7) 0.0027(7) 0.0016(7)
C3 0.0326(11) 0.0192(9) 0.0203(10) -0.0008(8) 0.0047(8) 0.0018(8)
C4 0.0338(11) 0.0226(10) 0.0260(11) 0.0006(8) 0.0061(9) 0.0073(8)
C5 0.0268(11) 0.0296(11) 0.0207(10) 0.0016(8) 0.0028(8) 0.0085(8)
C6 0.0219(10) 0.0287(10) 0.0180(10) -0.0028(8) 0.0016(7) 0.0008(8)
C7 0.0208(9) 0.0217(9) 0.0134(9) -0.0018(7) 0.0028(7) 0.0013(7)
C8 0.0336(12) 0.0186(10) 0.0335(12) -0.0025(8) 0.0059(9) -0.0009(8)
C9 0.0475(15) 0.0294(12) 0.0460(14) -0.0025(10) 0.0161(11) -0.0107(10)
C10 0.0524(16) 0.0202(11) 0.0600(17) -0.0009(11) -0.0009(12) -0.0008(10)
C11 0.0351(12) 0.0280(11) 0.0391(13) -0.0086(9) 0.0033(10) -0.0049(9)
C12 0.030(4) 0.051(4) 0.048(4) 0.004(3) -0.001(3) 0.014(3)
C13 0.033(4) 0.059(4) 0.051(4) -0.002(4) -0.008(3) 0.015(4)
C14 0.038(4) 0.058(4) 0.061(4) -0.008(4) -0.008(4) 0.027(3)
C15 0.024(3) 0.068(4) 0.065(4) 0.006(4) 0.008(3) 0.017(3)
C112 0.0243(18) 0.0352(18) 0.0345(18) 0.0019(15) 0.0034(16) 0.0117(15)
C113 0.038(2) 0.079(3) 0.055(2) 0.025(2) -0.0027(17) 0.017(2)
C114 0.033(2) 0.069(3) 0.065(3) -0.017(2) 0.0039(18) 0.0184(19)
C115 0.0235(17) 0.053(2) 0.079(3) 0.002(2) -0.0099(18) 0.0068(15)
C16 0.0215(9) 0.0164(9) 0.0214(10) -0.0035(7) 0.0018(7) -0.0052(7)
C17 0.0292(11) 0.0191(9) 0.0202(10) 0.0003(8) -0.0022(8) -0.0069(8)
C18 0.0415(13) 0.0240(10) 0.0208(10) 0.0001(8) 0.0038(9) -0.0106(9)
C19 0.0300(11) 0.0308(11) 0.0234(11) -0.0049(9) 0.0070(8) -0.0111(9)
C20 0.0227(10) 0.0267(10) 0.0235(11) -0.0059(8) 0.0030(8) -0.0044(8)
C21 0.0219(10) 0.0173(9) 0.0171(9) -0.0043(7) 0.0011(7) -0.0046(7)
C22 0.0317(11) 0.0259(10) 0.0248(11) 0.0057(8) -0.0070(8) -0.0056(9)
C23 0.0357(13) 0.0330(12) 0.0406(13) 0.0056(10) -0.0071(10) 0.0039(10)
C24 0.0350(12) 0.0347(12) 0.0322(12) 0.0086(9) -0.0123(9) -0.0107(10)
C25 0.0499(15) 0.0369(13) 0.0296(12) 0.0129(10) -0.0112(10) -0.0091(11)
C26 0.028(3) 0.047(3) 0.034(3) 0.008(3) 0.015(2) -0.003(3)
C27 0.019(3) 0.031(2) 0.029(3) -0.004(2) 0.007(2) 0.000(2)
C28 0.034(3) 0.041(3) 0.063(5) 0.015(4) 0.025(4) 0.003(3)
C29 0.044(3) 0.100(5) 0.036(3) 0.011(4) 0.014(2) 0.014(4)
C126 0.035(3) 0.041(3) 0.034(2) -0.002(2) 0.016(2) -0.003(2)
C127 0.056(5) 0.046(3) 0.065(5) 0.002(3) 0.036(3) 0.000(3)
C128 0.021(2) 0.038(3) 0.031(3) 0.006(3) 0.004(3) -0.006(2)
C129 0.052(3) 0.069(4) 0.032(2) -0.006(3) 0.019(2) -0.032(3)
C30 0.0168(9) 0.0167(9) 0.0197(10) 0.0004(7) -0.0007(7) -0.0017(7)
C31 0.0191(9) 0.0210(10) 0.0186(10) -0.0025(7) 0.0016(7) -0.0002(7)
C32 0.0217(10) 0.0248(10) 0.0223(10) -0.0054(8) -0.0021(8) -0.0050(8)
C33 0.0177(9) 0.0276(10) 0.0234(10) -0.0025(8) -0.0003(8) -0.0032(8)
C34 0.0172(9) 0.0247(10) 0.0234(10) -0.0029(8) 0.0024(7) -0.0008(7)
C35 0.0172(9) 0.0181(9) 0.0169(9) -0.0004(7) -0.0012(7) 0.0000(7)
C36 0.0229(10) 0.0268(10) 0.0213(10) -0.0072(8) 0.0050(8) -0.0038(8)
C37 0.0400(13) 0.0399(12) 0.0269(12) 0.0017(10) 0.0103(10) 0.0002(10)
C38 0.0277(11) 0.0304(11) 0.0341(12) -0.0100(9) 0.0059(9) 0.0022(9)
C39 0.0305(12) 0.0485(14) 0.0366(13) -0.0226(11) 0.0091(10) -0.0077(10)
C40 0.014(2) 0.040(2) 0.033(2) -0.0125(19) 0.0042(18) -0.0117(18)
C41 0.032(3) 0.044(2) 0.058(4) -0.014(3) 0.004(3) -0.017(2)
C42 0.017(2) 0.061(4) 0.040(3) -0.009(3) -0.0018(18) -0.004(3)
C43 0.028(2) 0.053(4) 0.037(3) -0.010(2) 0.014(2) -0.017(3)
C140 0.024(4) 0.046(3) 0.035(3) -0.013(3) 0.004(3) -0.008(3)
C141 0.033(4) 0.050(3) 0.047(5) -0.017(4) 0.005(4) -0.027(3)
C142 0.025(4) 0.057(5) 0.049(4) -0.020(4) -0.003(3) -0.007(4)
C143 0.015(3) 0.056(5) 0.042(4) -0.009(4) 0.005(3) -0.023(4)
O4 0.0250(7) 0.0217(7) 0.0222(7) 0.0019(5) 0.0060(5) -0.0007(5)
C44 0.0329(12) 0.0414(13) 0.0268(12) 0.0072(10) 0.0098(9) 0.0001(10)
C45 0.0298(12) 0.0394(13) 0.0444(14) 0.0081(10) 0.0162(10) -0.0038(10)
C46 0.0285(12) 0.0473(14) 0.0459(14) 0.0080(11) 0.0154(10) 0.0058(10)
C47 0.0194(10) 0.0271(10) 0.0315(11) 0.0006(9) 0.0008(8) -0.0029(8)
Na1 0.0322(5) 0.0542(6) 0.0272(5) 0.0164(4) 0.0024(4) 0.0062(4)
C48 0.0506(16) 0.0491(16) 0.0509(16) 0.0057(12) -0.0029(12) -0.0032(13)
O5 0.0497(10) 0.0445(10) 0.0299(9) 0.0093(7) 0.0002(7) 0.0012(8)
C49 0.0481(15) 0.0630(17) 0.0257(12) 0.0082(11) 0.0040(10) 0.0068(13)
C50 0.0583(17) 0.0485(15) 0.0295(13) 0.0168(11) 0.0052(11) 0.0184(13)
O6 0.0525(10) 0.0338(9) 0.0330(9) 0.0104(7) 0.0058(7) 0.0028(7)
C51 0.0684(19) 0.0333(13) 0.0432(15) 0.0068(11) 0.0088(13) -0.0004(12)
Na2 0.0345(5) 0.0190(4) 0.0351(5) -0.0007(3) -0.0010(4) 0.0023(3)
C52 0.0346(14) 0.0527(16) 0.0686(19) 0.0057(14) 0.0027(12) 0.0109(12)
O7 0.0329(8) 0.0264(8) 0.0447(9) 0.0024(7) 0.0001(7) 0.0057(6)
C53 0.0454(14) 0.0217(11) 0.0509(15) 0.0025(10) 0.0017(11) 0.0074(10)
C54 0.0464(14) 0.0224(11) 0.0471(14) -0.0011(10) 0.0019(11) -0.0042(10)
O8 0.0303(8) 0.0241(7) 0.0462(9) 0.0001(7) 0.0002(7) -0.0006(6)
C55 0.0312(13) 0.0394(13) 0.0524(15) 0.0131(11) 0.0011(11) -0.0001(10)

loop_
_atom_type_symbol
_atom_type_description
_atom_type_scat_dispersion_real
_atom_type_scat_dispersion_imag
_atom_type_scat_source
C C 0.0033 0.0016 'International Tables Vol C Tables 4.2.6.8 and 6.1.1.4'
H H 0.0000 0.0000 'International Tables Vol C Tables 4.2.6.8 and 6.1.1.4'
Na Na 0.0362 0.0249 'International Tables Vol C Tables 4.2.6.8 and 6.1.1.4'
O O 0.0106 0.0060 'International Tables Vol C Tables 4.2.6.8 and 6.1.1.4'
Ti Ti 0.2776 0.4457 'International Tables Vol C Tables 4.2.6.8 and 6.1.1.4'

loop_
_geom_angle_atom_site_label_1
_geom_angle_atom_site_label_2
_geom_angle_atom_site_label_3
_geom_angle
O1 Ti1 O2 94.23(5)
O1 Ti1 O3 152.24(5)
O1 Ti1 C1 77.83(6)
O1 Ti1 C47 114.75(7)
O1 Ti1 Na1 77.23(4)
O1 Ti1 Na2 140.90(4)
O2 Ti1 C1 77.61(6)
O2 Ti1 C47 77.71(6)
O2 Ti1 Na1 150.17(4)
O2 Ti1 Na2 47.25(4)
O3 Ti1 O2 93.44(5)
O3 Ti1 C1 77.85(6)
O3 Ti1 C47 92.95(7)
O3 Ti1 Na1 82.92(4)
O3 Ti1 Na2 49.33(4)
C1 Ti1 Na1 72.68(5)
C1 Ti1 Na2 85.87(5)
O4 Ti1 O1 89.01(5)
O4 Ti1 O2 169.89(5)
O4 Ti1 O3 88.05(5)
O4 Ti1 C1 112.47(6)
O4 Ti1 C47 92.23(7)
O4 Ti1 Na1 39.94(4)
O4 Ti1 Na2 130.08(4)
C47 Ti1 C1 153.02(7)
C47 Ti1 Na1 131.91(6)
C47 Ti1 Na2 69.35(6)
Na2 Ti1 Na1 131.14(2)
C2 O1 Ti1 109.65(10)
Ti1 O2 Na2 91.61(5)
C16 O2 Ti1 117.78(11)
C16 O2 Na2 111.02(10)
Ti1 O3 Na2 90.87(5)
C30 O3 Ti1 120.52(11)
C30 O3 Na2 102.44(10)
C7 C1 Ti1 98.44(11)
C7 C1 C21 113.32(14)
C21 C1 Ti1 106.90(11)
C35 C1 Ti1 108.48(11)
C35 C1 C7 116.40(15)
C35 C1 C21 111.88(14)
O1 C2 C3 123.62(17)
O1 C2 C7 115.79(16)
O1 C2 Na1 108.34(11)
C3 C2 C7 120.53(17)
C3 C2 Na1 87.07(11)
C7 C2 Na1 71.82(10)
C2 C3 C8 121.40(17)
C2 C3 Na1 66.13(10)
C4 C3 C2 117.03(18)
C4 C3 C8 121.56(17)
C4 C3 Na1 84.23(12)
C8 C3 Na1 118.02(12)
C3 C4 H4 118.0
C5 C4 C3 124.09(18)
C5 C4 H4 118.0
C4 C5 C12 119.4(6)
C4 C5 C112 121.9(3)
C6 C5 C4 116.99(18)
C6 C5 C12 123.6(6)
C6 C5 C112 121.1(3)
C5 C6 H6 118.9
C5 C6 Na1 89.49(12)
C7 C6 C5 122.13(18)
C7 C6 H6 118.9
C7 C6 Na1 67.75(10)
Na1 C6 H6 113.6
C1 C7 Na1 104.06(11)
C2 C7 C1 114.30(15)
C2 C7 Na1 79.00(10)
C6 C7 C1 126.52(16)
C6 C7 C2 119.15(17)
C6 C7 Na1 84.51(11)
C9 C8 C3 109.63(16)
C10 C8 C3 112.83(18)
C10 C8 C9 107.47(18)
C10 C8 C11 107.54(17)
C11 C8 C3 109.70(16)
C11 C8 C9 109.59(18)
C8 C9 H9A 109.5
C8 C9 H9B 109.5
C8 C9 H9C 109.5
H9A C9 H9B 109.5
H9A C9 H9C 109.5
H9B C9 H9C 109.5
C8 C10 H10A 109.5
C8 C10 H10B 109.5
C8 C10 H10C 109.5
H10A C10 H10B 109.5
H10A C10 H10C 109.5
H10B C10 H10C 109.5
C8 C11 H11A 109.5
C8 C11 H11B 109.5
C8 C11 H11C 109.5
H11A C11 H11B 109.5
H11A C11 H11C 109.5
H11B C11 H11C 109.5
C5 C12 C14 114.6(12)
C5 C12 C15 107.2(12)
C13 C12 C5 108.2(12)
C13 C12 C14 109.7(13)
C13 C12 C15 109.6(13)
C15 C12 C14 107.4(13)
C12 C13 H13A 109.5
C12 C13 H13B 109.5
C12 C13 H13C 109.5
H13A C13 H13B 109.5
H13A C13 H13C 109.5
H13B C13 H13C 109.5
C12 C14 H14A 109.5
C12 C14 H14B 109.5
C12 C14 H14C 109.5
H14A C14 H14B 109.5
H14A C14 H14C 109.5
H14B C14 H14C 109.5
C12 C15 H15A 109.5
C12 C15 H15B 109.5
C12 C15 H15C 109.5
H15A C15 H15B 109.5
H15A C15 H15C 109.5
H15B C15 H15C 109.5
C113 C112 C5 109.5(5)
C113 C112 C114 109.6(5)
C113 C112 C115 107.6(5)
C114 C112 C5 109.7(5)
C114 C112 C115 107.0(5)
C115 C112 C5 113.4(5)
C112 C113 H11D 109.5
C112 C113 H11E 109.5
C112 C113 H11F 109.5
H11D C113 H11E 109.5
H11D C113 H11F 109.5
H11E C113 H11F 109.5
C112 C114 H11G 109.5
C112 C114 H11H 109.5
C112 C114 H11I 109.5
H11G C114 H11H 109.5
H11G C114 H11I 109.5
H11H C114 H11I 109.5
C112 C115 H11J 109.5
C112 C115 H11K 109.5
C112 C115 H11L 109.5
H11J C115 H11K 109.5
H11J C115 H11L 109.5
H11K C115 H11L 109.5
O2 C16 C17 122.38(17)
O2 C16 C21 117.15(16)
O2 C16 Na2 44.56(8)
C17 C16 Na2 113.79(12)
C21 C16 C17 120.48(17)
C21 C16 Na2 107.45(12)
C16 C17 C22 120.91(17)
C18 C17 C16 116.94(18)
C18 C17 C22 122.14(17)
C17 C18 H18 118.1
C19 C18 C17 123.74(19)
C19 C18 H18 118.1
C18 C19 C26 124.4(4)
C18 C19 C126 118.2(4)
C20 C19 C18 117.18(18)
C20 C19 C26 118.4(4)
C20 C19 C126 124.1(5)
C19 C20 H20 119.1
C19 C20 C21 121.74(19)
C21 C20 H20 119.1
C16 C21 C1 115.96(16)
C20 C21 C1 124.18(17)
C20 C21 C16 119.77(17)
C17 C22 C23 110.88(16)
C17 C22 C24 109.60(16)
C17 C22 C25 112.04(18)
C23 C22 C24 108.78(18)
C25 C22 C23 107.87(18)
C25 C22 C24 107.56(16)
C22 C23 H23A 109.5
C22 C23 H23B 109.5
C22 C23 H23C 109.5
H23A C23 H23B 109.5
H23A C23 H23C 109.5
H23B C23 H23C 109.5
C22 C24 H24A 109.5
C22 C24 H24B 109.5
C22 C24 H24C 109.5
H24A C24 H24B 109.5
H24A C24 H24C 109.5
H24B C24 H24C 109.5
C22 C25 H25A 109.5
C22 C25 H25B 109.5
C22 C25 H25C 109.5
H25A C25 H25B 109.5
H25A C25 H25C 109.5
H25B C25 H25C 109.5
C27 C26 C19 114.3(8)
C28 C26 C19 107.1(9)
C28 C26 C27 106.7(10)
C29 C26 C19 109.5(8)
C29 C26 C27 108.9(8)
C29 C26 C28 110.3(9)
C26 C27 H27A 109.5
C26 C27 H27B 109.5
C26 C27 H27C 109.5
H27A C27 H27B 109.5
H27A C27 H27C 109.5
H27B C27 H27C 109.5
C26 C28 H28A 109.5
C26 C28 H28B 109.5
C26 C28 H28C 109.5
H28A C28 H28B 109.5
H28A C28 H28C 109.5
H28B C28 H28C 109.5
C26 C29 H29A 109.5
C26 C29 H29B 109.5
C26 C29 H29C 109.5
H29A C29 H29B 109.5
H29A C29 H29C 109.5
H29B C29 H29C 109.5
C19 C126 C127 108.2(8)
C19 C126 C128 108.1(8)
C19 C126 C129 115.3(8)
C127 C126 C128 109.0(10)
C127 C126 C129 108.3(8)
C129 C126 C128 107.9(8)
C126 C127 H12A 109.5
C126 C127 H12B 109.5
C126 C127 H12C 109.5
H12A C127 H12B 109.5
H12A C127 H12C 109.5
H12B C127 H12C 109.5
C126 C128 H12D 109.5
C126 C128 H12E 109.5
C126 C128 H12F 109.5
H12D C128 H12E 109.5
H12D C128 H12F 109.5
H12E C128 H12F 109.5
C126 C129 H12G 109.5
C126 C129 H12H 109.5
C126 C129 H12I 109.5
H12G C129 H12H 109.5
H12G C129 H12I 109.5
H12H C129 H12I 109.5
O3 C30 C31 122.25(16)
O3 C30 C35 117.22(15)
O3 C30 Na2 51.23(8)
C31 C30 Na2 109.90(12)
C35 C30 C31 120.52(16)
C35 C30 Na2 105.18(11)
C30 C31 C36 121.16(16)
C32 C31 C30 116.92(16)
C32 C31 C36 121.86(16)
C31 C32 H32 118.1
C31 C32 C33 123.88(17)
C33 C32 H32 118.1
C32 C33 C40 120.7(4)
C32 C33 C140 120.3(7)
C34 C33 C32 117.06(17)
C34 C33 C40 122.2(4)
C34 C33 C140 122.7(7)
C33 C34 H34 118.9
C33 C34 C35 122.23(17)
C35 C34 H34 118.9
C30 C35 C1 114.85(15)
C34 C35 C1 125.87(16)
C34 C35 C30 119.15(16)
C37 C36 C31 108.17(16)
C38 C36 C31 112.38(16)
C38 C36 C37 108.75(17)
C39 C36 C31 112.53(16)
C39 C36 C37 108.43(17)
C39 C36 C38 106.46(17)
C36 C37 H37A 109.5
C36 C37 H37B 109.5
C36 C37 H37C 109.5
H37A C37 H37B 109.5
H37A C37 H37C 109.5
H37B C37 H37C 109.5
C36 C38 H38A 109.5
C36 C38 H38B 109.5
C36 C38 H38C 109.5
H38A C38 H38B 109.5
H38A C38 H38C 109.5
H38B C38 H38C 109.5
C36 C39 H39A 109.5
C36 C39 H39B 109.5
C36 C39 H39C 109.5
H39A C39 H39B 109.5
H39A C39 H39C 109.5
H39B C39 H39C 109.5
C41 C40 C33 109.4(7)
C41 C40 C43 107.0(7)
C42 C40 C33 108.3(8)
C42 C40 C41 109.9(6)
C42 C40 C43 110.2(7)
C43 C40 C33 112.1(8)
C40 C41 H41A 109.5
C40 C41 H41B 109.5
C40 C41 H41C 109.5
H41A C41 H41B 109.5
H41A C41 H41C 109.5
H41B C41 H41C 109.5
C40 C42 H42A 109.5
C40 C42 H42B 109.5
C40 C42 H42C 109.5
H42A C42 H42B 109.5
H42A C42 H42C 109.5
H42B C42 H42C 109.5
C40 C43 H43A 109.5
C40 C43 H43B 109.5
C40 C43 H43C 109.5
H43A C43 H43B 109.5
H43A C43 H43C 109.5
H43B C43 H43C 109.5
C33 C140 C141 109.9(13)
C33 C140 C142 111.7(15)
C33 C140 C143 110.9(15)
C142 C140 C141 109.0(13)
C142 C140 C143 107.4(14)
C143 C140 C141 107.8(14)
C140 C141 H14D 109.5
C140 C141 H14E 109.5
C140 C141 H14F 109.5
H14D C141 H14E 109.5
H14D C141 H14F 109.5
H14E C141 H14F 109.5
C140 C142 H14G 109.5
C140 C142 H14H 109.5
C140 C142 H14I 109.5
H14G C142 H14H 109.5
H14G C142 H14I 109.5
H14H C142 H14I 109.5
C140 C143 H14J 109.5
C140 C143 H14K 109.5
C140 C143 H14L 109.5
H14J C143 H14K 109.5
H14J C143 H14L 109.5
H14K C143 H14L 109.5
Ti1 O4 Na1 107.87(6)
C44 O4 Ti1 126.84(12)
C44 O4 Na1 115.30(11)
O4 C44 H44A 109.0
O4 C44 H44B 109.0
O4 C44 C45 112.77(17)
H44A C44 H44B 107.8
C45 C44 H44A 109.0
C45 C44 H44B 109.0
C44 C45 H45A 108.8
C44 C45 H45B 108.8
C44 C45 C46 114.00(18)
H45A C45 H45B 107.6
C46 C45 H45A 108.8
C46 C45 H45B 108.8
C45 C46 H46A 108.5
C45 C46 H46B 108.5
C45 C46 C47 114.95(19)
H46A C46 H46B 107.5
C47 C46 H46A 108.5
C47 C46 H46B 108.5
Ti1 C47 H47A 108.0
Ti1 C47 H47B 108.0
C46 C47 Ti1 117.36(14)
C46 C47 H47A 108.0
C46 C47 H47B 108.0
H47A C47 H47B 107.2
C2 Na1 Ti1 50.74(4)
C2 Na1 C3 26.80(5)
C2 Na1 C6 49.04(5)
C3 Na1 Ti1 75.01(4)
C6 Na1 Ti1 81.45(4)
C6 Na1 C3 54.90(5)
C7 Na1 Ti1 54.27(4)
C7 Na1 C2 29.17(5)
C7 Na1 C3 48.85(5)
C7 Na1 C6 27.74(5)
O4 Na1 Ti1 32.19(3)
O4 Na1 C2 71.38(5)
O4 Na1 C3 86.88(6)
O4 Na1 C6 112.44(6)
O4 Na1 C7 84.71(5)
O4 Na1 O5 139.31(7)
O5 Na1 Ti1 132.58(5)
O5 Na1 C2 135.60(6)
O5 Na1 C3 131.39(6)
O5 Na1 C6 86.59(6)
O5 Na1 C7 109.04(6)
O6 Na1 Ti1 134.36(5)
O6 Na1 C2 144.83(7)
O6 Na1 C3 121.51(6)
O6 Na1 C6 143.98(6)
O6 Na1 C7 168.17(7)
O6 Na1 O4 102.58(6)
O6 Na1 O5 71.50(6)
H48A C48 H48B 109.5
H48A C48 H48C 109.5
H48B C48 H48C 109.5
O5 C48 H48A 109.5
O5 C48 H48B 109.5
O5 C48 H48C 109.5
C48 O5 Na1 126.75(14)
C49 O5 Na1 113.57(14)
C49 O5 C48 112.15(19)
O5 C49 H49A 109.8
O5 C49 H49B 109.8
O5 C49 C50 109.5(2)
H49A C49 H49B 108.2
C50 C49 H49A 109.8
C50 C49 H49B 109.8
C49 C50 H50A 109.8
C49 C50 H50B 109.8
H50A C50 H50B 108.2
O6 C50 C49 109.53(19)
O6 C50 H50A 109.8
O6 C50 H50B 109.8
C50 O6 Na1 112.26(13)
C50 O6 C51 112.44(18)
C51 O6 Na1 124.28(14)
O6 C51 H51A 109.5
O6 C51 H51B 109.5
O6 C51 H51C 109.5
H51A C51 H51B 109.5
H51A C51 H51C 109.5
H51B C51 H51C 109.5
O2 Na2 Ti1 41.13(3)
O2 Na2 O3 78.53(5)
O2 Na2 C16 24.43(4)
O2 Na2 C30 86.12(5)
O2 Na2 O7 143.98(6)
O2 Na2 O8 109.17(6)
O3 Na2 Ti1 39.80(3)
O3 Na2 C16 85.37(5)
O3 Na2 C30 26.33(4)
O3 Na2 O8 119.48(6)
C16 Na2 Ti1 56.85(4)
C30 Na2 Ti1 57.31(4)
C30 Na2 C16 81.88(5)
O7 Na2 Ti1 156.74(5)
O7 Na2 O3 134.48(6)
O7 Na2 C16 139.69(6)
O7 Na2 C30 129.74(6)
O7 Na2 O8 70.55(5)
O8 Na2 Ti1 132.65(5)
O8 Na2 C16 85.33(5)
O8 Na2 C30 93.16(5)
H52A C52 H52B 109.5
H52A C52 H52C 109.5
H52B C52 H52C 109.5
O7 C52 H52A 109.5
O7 C52 H52B 109.5
O7 C52 H52C 109.5
C52 O7 Na2 122.99(14)
C52 O7 C53 112.16(17)
C53 O7 Na2 113.98(12)
O7 C53 H53A 110.0
O7 C53 H53B 110.0
O7 C53 C54 108.41(17)
H53A C53 H53B 108.4
C54 C53 H53A 110.0
C54 C53 H53B 110.0
C53 C54 H54A 110.0
C53 C54 H54B 110.0
H54A C54 H54B 108.4
O8 C54 C53 108.49(18)
O8 C54 H54A 110.0
O8 C54 H54B 110.0
C54 O8 Na2 110.89(13)
C55 O8 Na2 118.82(12)
C55 O8 C54 112.85(17)
O8 C55 H55A 109.5
O8 C55 H55B 109.5
O8 C55 H55C 109.5
H55A C55 H55B 109.5
H55A C55 H55C 109.5
H55B C55 H55C 109.5

loop_
_geom_bond_atom_site_label_1
_geom_bond_atom_site_label_2
_geom_bond_distance
Ti1 O1 1.9596(12)
Ti1 O2 2.0579(12)
Ti1 O3 2.0018(12)
Ti1 C1 2.2270(18)
Ti1 O4 1.9040(13)
Ti1 C47 2.1653(19)
Ti1 Na1 3.4014(9)
Ti1 Na2 3.1270(8)
O1 C2 1.350(2)
O2 C16 1.354(2)
O2 Na2 2.2972(14)
O3 C30 1.349(2)
O3 Na2 2.3720(15)
C1 C7 1.514(2)
C1 C21 1.517(3)
C1 C35 1.505(2)
C2 C3 1.412(3)
C2 C7 1.422(3)
C2 Na1 2.864(2)
C3 C4 1.403(3)
C3 C8 1.541(3)
C3 Na1 3.128(2)
C4 H4 0.9500
C4 C5 1.397(3)
C5 C6 1.397(3)
C5 C12 1.52(3)
C5 C112 1.548(10)
C6 H6 0.9500
C6 C7 1.394(3)
C6 Na1 2.982(2)
C7 Na1 2.7723(19)
C8 C9 1.541(3)
C8 C10 1.534(3)
C8 C11 1.537(3)
C9 H9A 0.9800
C9 H9B 0.9800
C9 H9C 0.9800
C10 H10A 0.9800
C10 H10B 0.9800
C10 H10C 0.9800
C11 H11A 0.9800
C11 H11B 0.9800
C11 H11C 0.9800
C12 C13 1.518(14)
C12 C14 1.536(14)
C12 C15 1.532(14)
C13 H13A 0.9800
C13 H13B 0.9800
C13 H13C 0.9800
C14 H14A 0.9800
C14 H14B 0.9800
C14 H14C 0.9800
C15 H15A 0.9800
C15 H15B 0.9800
C15 H15C 0.9800
C112 C113 1.527(6)
C112 C114 1.529(6)
C112 C115 1.537(7)
C113 H11D 0.9800
C113 H11E 0.9800
C113 H11F 0.9800
C114 H11G 0.9800
C114 H11H 0.9800
C114 H11I 0.9800
C115 H11J 0.9800
C115 H11K 0.9800
C115 H11L 0.9800
C16 C17 1.410(3)
C16 C21 1.402(3)
C16 Na2 3.056(2)
C17 C18 1.403(3)
C17 C22 1.534(3)
C18 H18 0.9500
C18 C19 1.394(3)
C19 C20 1.389(3)
C19 C26 1.583(15)
C19 C126 1.504(15)
C20 H20 0.9500
C20 C21 1.392(3)
C22 C23 1.538(3)
C22 C24 1.545(3)
C22 C25 1.535(3)
C23 H23A 0.9800
C23 H23B 0.9800
C23 H23C 0.9800
C24 H24A 0.9800
C24 H24B 0.9800
C24 H24C 0.9800
C25 H25A 0.9800
C25 H25B 0.9800
C25 H25C 0.9800
C26 C27 1.547(9)
C26 C28 1.524(10)
C26 C29 1.524(10)
C27 H27A 0.9800
C27 H27B 0.9800
C27 H27C 0.9800
C28 H28A 0.9800
C28 H28B 0.9800
C28 H28C 0.9800
C29 H29A 0.9800
C29 H29B 0.9800
C29 H29C 0.9800
C126 C127 1.525(9)
C126 C128 1.559(9)
C126 C129 1.543(10)
C127 H12A 0.9800
C127 H12B 0.9800
C127 H12C 0.9800
C128 H12D 0.9800
C128 H12E 0.9800
C128 H12F 0.9800
C129 H12G 0.9800
C129 H12H 0.9800
C129 H12I 0.9800
C30 C31 1.421(2)
C30 C35 1.407(2)
C30 Na2 2.9708(19)
C31 C32 1.393(3)
C31 C36 1.538(2)
C32 H32 0.9500
C32 C33 1.401(3)
C33 C34 1.386(3)
C33 C40 1.570(12)
C33 C140 1.47(2)
C34 H34 0.9500
C34 C35 1.395(2)
C36 C37 1.535(3)
C36 C38 1.532(3)
C36 C39 1.532(3)
C37 H37A 0.9800
C37 H37B 0.9800
C37 H37C 0.9800
C38 H38A 0.9800
C38 H38B 0.9800
C38 H38C 0.9800
C39 H39A 0.9800
C39 H39B 0.9800
C39 H39C 0.9800
C40 C41 1.537(8)
C40 C42 1.531(7)
C40 C43 1.538(7)
C41 H41A 0.9800
C41 H41B 0.9800
C41 H41C 0.9800
C42 H42A 0.9800
C42 H42B 0.9800
C42 H42C 0.9800
C43 H43A 0.9800
C43 H43B 0.9800
C43 H43C 0.9800
C140 C141 1.553(13)
C140 C142 1.534(13)
C140 C143 1.542(13)
C141 H14D 0.9800
C141 H14E 0.9800
C141 H14F 0.9800
C142 H14G 0.9800
C142 H14H 0.9800
C142 H14I 0.9800
C143 H14J 0.9800
C143 H14K 0.9800
C143 H14L 0.9800
O4 C44 1.418(2)
O4 Na1 2.2943(15)
C44 H44A 0.9900
C44 H44B 0.9900
C44 C45 1.504(3)
C45 H45A 0.9900
C45 H45B 0.9900
C45 C46 1.511(3)
C46 H46A 0.9900
C46 H46B 0.9900
C46 C47 1.524(3)
C47 H47A 0.9900
C47 H47B 0.9900
Na1 O5 2.3509(18)
Na1 O6 2.2907(17)
C48 H48A 0.9800
C48 H48B 0.9800
C48 H48C 0.9800
C48 O5 1.428(3)
O5 C49 1.415(3)
C49 H49A 0.9900
C49 H49B 0.9900
C49 C50 1.483(4)
C50 H50A 0.9900
C50 H50B 0.9900
C50 O6 1.415(3)
O6 C51 1.432(3)
C51 H51A 0.9800
C51 H51B 0.9800
C51 H51C 0.9800
Na2 O7 2.3620(16)
Na2 O8 2.3777(16)
C52 H52A 0.9800
C52 H52B 0.9800
C52 H52C 0.9800
C52 O7 1.418(3)
O7 C53 1.422(3)
C53 H53A 0.9900
C53 H53B 0.9900
C53 C54 1.495(3)
C54 H54A 0.9900
C54 H54B 0.9900
C54 O8 1.423(3)
O8 C55 1.423(3)
C55 H55A 0.9800
C55 H55B 0.9800
C55 H55C 0.9800

loop_
_geom_torsion_atom_site_label_1
_geom_torsion_atom_site_label_2
_geom_torsion_atom_site_label_3
_geom_torsion_atom_site_label_4
_geom_torsion
Ti1 O1 C2 C3 138.84(15)
Ti1 O1 C2 C7 -38.29(18)
Ti1 O1 C2 Na1 39.89(12)
Ti1 O2 C16 C17 164.21(13)
Ti1 O2 C16 C21 -16.0(2)
Ti1 O2 C16 Na2 -103.68(11)
Ti1 O3 C30 C31 -170.94(13)
Ti1 O3 C30 C35 10.5(2)
Ti1 O3 C30 Na2 98.52(10)
Ti1 C1 C7 C2 29.36(16)
Ti1 C1 C7 C6 -148.34(16)
Ti1 C1 C7 Na1 -54.75(9)
Ti1 C1 C21 C16 15.37(18)
Ti1 C1 C21 C20 -168.07(15)
Ti1 C1 C35 C30 -4.56(18)
Ti1 C1 C35 C34 179.65(15)
Ti1 O4 C44 C45 54.9(2)
O1 C2 C3 C4 -179.70(16)
O1 C2 C3 C8 -0.8(3)
O1 C2 C3 Na1 -110.14(17)
O1 C2 C7 C1 1.5(2)
O1 C2 C7 C6 179.37(16)
O1 C2 C7 Na1 102.07(14)
O2 C16 C17 C18 175.73(16)
O2 C16 C17 C22 -5.4(3)
O2 C16 C21 C1 -1.3(2)
O2 C16 C21 C20 -177.99(16)
O3 C30 C31 C32 -173.82(17)
O3 C30 C31 C36 8.9(3)
O3 C30 C35 C1 -2.9(2)
O3 C30 C35 C34 173.17(16)
C2 C3 C4 C5 1.0(3)
C2 C3 C8 C9 -60.9(2)
C2 C3 C8 C10 179.36(18)
C2 C3 C8 C11 59.5(2)
C3 C2 C7 C1 -175.75(16)
C3 C2 C7 C6 2.1(3)
C3 C2 C7 Na1 -75.16(16)
C3 C4 C5 C6 1.3(3)
C3 C4 C5 C12 -177.5(6)
C3 C4 C5 C112 -179.9(3)
C4 C3 C8 C9 118.0(2)
C4 C3 C8 C10 -1.7(3)
C4 C3 C8 C11 -121.6(2)
C4 C5 C6 C7 -2.0(3)
C4 C5 C6 Na1 61.12(17)
C4 C5 C12 C13 -108.8(9)
C4 C5 C12 C14 14.0(13)
C4 C5 C12 C15 133.1(7)
C4 C5 C112 C113 -67.4(5)
C4 C5 C112 C114 52.9(5)
C4 C5 C112 C115 172.5(3)
C5 C6 C7 C1 177.88(17)
C5 C6 C7 C2 0.3(3)
C5 C6 C7 Na1 74.44(17)
C6 C5 C12 C13 72.5(11)
C6 C5 C12 C14 -164.8(7)
C6 C5 C12 C15 -45.6(11)
C6 C5 C112 C113 111.3(4)
C6 C5 C112 C114 -128.4(4)
C6 C5 C112 C115 -8.8(5)
C7 C1 C21 C16 122.71(17)
C7 C1 C21 C20 -60.7(2)
C7 C1 C35 C30 -114.37(18)
C7 C1 C35 C34 69.8(2)
C7 C2 C3 C4 -2.7(3)
C7 C2 C3 C8 176.25(17)
C7 C2 C3 Na1 66.87(15)
C8 C3 C4 C5 -177.98(18)
C12 C5 C6 C7 176.8(7)
C12 C5 C6 Na1 -120.1(7)
C112 C5 C6 C7 179.2(3)
C112 C5 C6 Na1 -117.7(3)
C16 C17 C18 C19 3.0(3)
C16 C17 C22 C23 64.5(2)
C16 C17 C22 C24 -55.6(2)
C16 C17 C22 C25 -174.94(17)
C17 C16 C21 C1 178.53(16)
C17 C16 C21 C20 1.8(3)
C17 C18 C19 C20 0.5(3)
C17 C18 C19 C26 -178.2(5)
C17 C18 C19 C126 -172.1(5)
C18 C17 C22 C23 -116.7(2)
C18 C17 C22 C24 123.2(2)
C18 C17 C22 C25 3.9(3)
C18 C19 C20 C21 -2.9(3)
C18 C19 C26 C27 -159.7(6)
C18 C19 C26 C28 82.4(9)
C18 C19 C26 C29 -37.2(9)
C18 C19 C126 C127 -142.8(6)
C18 C19 C126 C128 99.3(8)
C18 C19 C126 C129 -21.4(9)
C19 C20 C21 C1 -174.60(17)
C19 C20 C21 C16 1.8(3)
C20 C19 C26 C27 21.7(10)
C20 C19 C26 C28 -96.3(8)
C20 C19 C26 C29 144.1(6)
C20 C19 C126 C127 45.2(9)
C20 C19 C126 C128 -72.7(8)
C20 C19 C126 C129 166.6(5)
C21 C1 C7 C2 -83.23(19)
C21 C1 C7 C6 99.1(2)
C21 C1 C7 Na1 -167.34(12)
C21 C1 C35 C30 113.13(17)
C21 C1 C35 C34 -62.7(2)
C21 C16 C17 C18 -4.0(3)
C21 C16 C17 C22 174.86(17)
C22 C17 C18 C19 -175.92(18)
C26 C19 C20 C21 175.8(5)
C126 C19 C20 C21 169.1(5)
C30 C31 C32 C33 -0.6(3)
C30 C31 C36 C37 68.0(2)
C30 C31 C36 C38 -52.1(2)
C30 C31 C36 C39 -172.26(18)
C31 C30 C35 C1 178.52(16)
C31 C30 C35 C34 -5.4(3)
C31 C32 C33 C34 -2.6(3)
C31 C32 C33 C40 179.3(4)
C31 C32 C33 C140 176.8(9)
C32 C31 C36 C37 -109.2(2)
C32 C31 C36 C38 130.73(19)
C32 C31 C36 C39 10.6(3)
C32 C33 C34 C35 1.9(3)
C32 C33 C40 C41 -48.3(8)
C32 C33 C40 C42 71.5(7)
C32 C33 C40 C43 -166.8(6)
C32 C33 C140 C141 -63.3(14)
C32 C33 C140 C142 57.9(14)
C32 C33 C140 C143 177.6(10)
C33 C34 C35 C1 177.64(17)
C33 C34 C35 C30 2.0(3)
C34 C33 C40 C41 133.8(7)
C34 C33 C40 C42 -106.5(7)
C34 C33 C40 C43 15.3(9)
C34 C33 C140 C141 116.1(11)
C34 C33 C140 C142 -122.7(11)
C34 C33 C140 C143 -3.0(17)
C35 C1 C7 C2 144.92(16)
C35 C1 C7 C6 -32.8(3)
C35 C1 C7 Na1 60.82(16)
C35 C1 C21 C16 -103.26(18)
C35 C1 C21 C20 73.3(2)
C35 C30 C31 C32 4.7(3)
C35 C30 C31 C36 -172.67(17)
C36 C31 C32 C33 176.68(18)
C40 C33 C34 C35 179.9(4)
C140 C33 C34 C35 -177.5(9)
O4 C44 C45 C46 -67.9(3)
C44 C45 C46 C47 64.4(3)
C45 C46 C47 Ti1 -43.0(3)
Na1 C2 C3 C4 -69.56(16)
Na1 C2 C3 C8 109.38(17)
Na1 C2 C7 C1 -100.59(14)
Na1 C2 C7 C6 77.30(15)
Na1 C3 C4 C5 -58.50(19)
Na1 C3 C8 C9 16.8(2)
Na1 C3 C8 C10 -102.89(18)
Na1 C3 C8 C11 137.23(14)
Na1 C6 C7 C1 103.44(17)
Na1 C6 C7 C2 -74.16(15)
Na1 O4 C44 C45 -163.99(14)
Na1 O5 C49 C50 33.7(2)
C48 O5 C49 C50 -174.4(2)
O5 C49 C50 O6 -53.9(3)
C49 C50 O6 Na1 47.8(2)
C49 C50 O6 C51 -166.3(2)
Na2 O2 C16 C17 -92.11(17)
Na2 O2 C16 C21 87.68(16)
Na2 O3 C30 C31 90.54(17)
Na2 O3 C30 C35 -87.98(16)
Na2 C16 C17 C18 125.71(15)
Na2 C16 C17 C22 -55.38(19)
Na2 C16 C21 C1 46.03(17)
Na2 C16 C21 C20 -130.69(15)
Na2 C30 C31 C32 -117.81(16)
Na2 C30 C31 C36 64.86(19)
Na2 C30 C35 C1 -56.77(16)
Na2 C30 C35 C34 119.33(15)
Na2 O7 C53 C54 -39.5(2)
C52 O7 C53 C54 174.93(19)
O7 C53 C54 O8 58.8(2)
C53 C54 O8 Na2 -48.8(2)
C53 C54 O8 C55 175.11(18)

loop_
_platon_squeeze_void_nr
_platon_squeeze_void_average_x
_platon_squeeze_void_average_y
_platon_squeeze_void_average_z
_platon_squeeze_void_volume
_platon_squeeze_void_count_electrons
_platon_squeeze_void_content
1 0.500 0.150 0.250 243 44 ' '
2 0.500 -0.150 0.750 243 44 ' '
3 0.000 0.192 0.250 12 0 ' '
4 0.000 0.350 0.750 243 44 ' '
5 0.500 0.308 0.750 12 0 ' '
6 0.000 0.650 0.250 243 44 ' '
7 0.500 0.692 0.250 12 0 ' '
8 0.000 0.808 0.750 12 0 ' '
